data_7062048
loop_
_publ_author_name
'Kazem-Rostami, Masoud'

_publ_section_title
;
 A nitrogen-based chiral catenane for enantioenriching photocatalytic
 aerobic oxidation
;
_journal_issue 45
_journal_name_full 'New Journal of Chemistry'
_journal_page_first 21898
_journal_page_last 21905
_journal_paper_doi 10.1039/D2NJ03732G
_journal_volume 46
_journal_year 2022
_chemical_absolute_configuration ad
_chemical_formula_moiety 'C18 H13 O8, C16 H17 N2, C3 H6 O'
_chemical_formula_sum 'C37 H36 N2 O9'
_chemical_formula_weight 652.68
_chemical_name_systematic '(5S,11S)-6H,12H-5,11-ethano dibenzo[b,f][1,5]diazocine . (-)-O,O'-Dibenzoyl-L-tartaric acid'
_chemical_properties_physical Air-sensitive,Moisture-sensitive,Heat-sensitive,Oxygen-sensitive,Light-sensitive
_space_group_crystal_system orthorhombic
_space_group_IT_number 19
_space_group_name_Hall 'P 2ac 2ab'
_space_group_name_H-M_alt 'P 21 21 21'
_atom_sites_solution_hydrogens mixed
_atom_sites_solution_primary dual
_audit_creation_date 2020-05-26
_audit_creation_method
;
Olex2 1.2
(compiled 2018.05.29 svn.r3508 for OlexSys, GUI svn.r5506)
;
_audit_update_record
;
2020-11-07 deposited with the CCDC.	2022-10-21 downloaded from the CCDC.
;
_cell_angle_alpha 90
_cell_angle_beta 90
_cell_angle_gamma 90
_cell_formula_units_Z 4
_cell_length_a 11.31750(10)
_cell_length_b 11.86530(10)
_cell_length_c 25.2383(2)
_cell_measurement_reflns_used 14679
_cell_measurement_temperature 199.91(17)
_cell_measurement_theta_max 76.2800
_cell_measurement_theta_min 3.4880
_cell_volume 3389.14(5)
_computing_cell_refinement 'CrysAlisPro 1.171.41.63a (Rigaku OD, 2020)'
_computing_data_collection 'CrysAlisPro 1.171.41.63a (Rigaku OD, 2020)'
_computing_data_reduction 'CrysAlisPro 1.171.41.63a (Rigaku OD, 2020)'
_computing_molecular_graphics 'Olex2 (Dolomanov et al., 2009)'
_computing_publication_material 'Olex2 (Dolomanov et al., 2009)'
_computing_structure_refinement 'XL (Sheldrick, 2008)'
_computing_structure_solution 'ShelXT (Sheldrick, 2015)'
_diffrn_ambient_environment N~2~
_diffrn_ambient_temperature 199.91(17)
_diffrn_detector 'Hybrid Pixel Array Detector'
_diffrn_detector_area_resol_mean 10.0000
_diffrn_detector_type HyPix
_diffrn_measured_fraction_theta_full 1.000
_diffrn_measured_fraction_theta_max 0.974
_diffrn_measurement_details
;
List of Runs (angles in degrees, time in seconds):

  # Type    Start    End  Width  t~exp~   \w     \q     \k     \f   Frames
#--------------------------------------------------------------------------
  1  \w    -35.00  24.00   0.50    1.00    --  -48.95  36.00 -15.00  118
  2  \w   -107.00 -73.00   0.50    1.00    --  -48.95-125.00 129.00   68
  3  \w   -171.00-132.00   0.50    3.00    -- -105.86 -85.00  17.00   78
  4  \w   -177.00-101.00   0.50    3.00    -- -105.86 -36.00-171.00  152
  5  \w     76.00 175.00   0.50    3.00    --  105.86 125.00-152.00  198
  6  \w    -42.00 -12.00   0.50    1.00    --  -48.95  37.00  90.00   60
  7  \w   -122.00 -73.00   0.50    1.00    --  -48.95-125.00 -90.00   98
  8  \w    -19.00  18.00   0.50    1.00    --   48.95 -19.00  90.00   74
  9  \w    -16.00  13.00   0.50    1.00    --   48.95 -19.00  30.00   58
 10  \w     88.00 113.00   0.50    1.00    --   48.95 125.00-152.00   50
 11  \w    -71.00 -45.00   0.50    3.00    -- -105.86  61.00   0.00   52
 12  \w    -74.00 -34.00   0.50    3.00    -- -105.86  61.00 -30.00   80
 13  \w     36.00  62.00   0.50    3.00    --  105.86 -61.00 150.00   52
 14  \w     42.00  71.00   0.50    3.00    --  105.86 -61.00 -30.00   58
 15  \w     38.00 105.00   0.50    3.00    --  105.86 -94.00 120.00  134
 16  \w    149.00 178.00   0.50    3.00    --  105.86  15.00  90.00   58
 17  \w    123.00 175.00   0.50    3.00    --  105.86  15.00 120.00  104
 18  \w     44.00  71.00   0.50    3.00    --  105.86 -61.00-150.00   54
 19  \w     97.00 144.00   0.50    3.00    --  105.86  15.00  90.00   94
;
_diffrn_measurement_device 'four-circle diffractometer'
_diffrn_measurement_device_type 'XtaLAB Synergy, Single source at home/near, HyPix'
_diffrn_measurement_method '\w scans'
_diffrn_orient_matrix_type 'CrysAlisPro convention (1999,Acta A55,543-557)'
_diffrn_orient_matrix_UB_11 0.0029013000
_diffrn_orient_matrix_UB_12 0.0274882000
_diffrn_orient_matrix_UB_13 -0.0596272000
_diffrn_orient_matrix_UB_21 0.0632903000
_diffrn_orient_matrix_UB_22 0.1121358000
_diffrn_orient_matrix_UB_23 0.0120544000
_diffrn_orient_matrix_UB_31 0.1204693000
_diffrn_orient_matrix_UB_32 -0.0594707000
_diffrn_orient_matrix_UB_33 -0.0048703000
_diffrn_radiation_monochromator mirror
_diffrn_radiation_probe x-ray
_diffrn_radiation_type CuK\a
_diffrn_radiation_wavelength 1.54184
_diffrn_reflns_av_R_equivalents 0.0293
_diffrn_reflns_av_unetI/netI 0.0283
_diffrn_reflns_Laue_measured_fraction_full 1.000
_diffrn_reflns_Laue_measured_fraction_max 0.974
_diffrn_reflns_limit_h_max 14
_diffrn_reflns_limit_h_min -10
_diffrn_reflns_limit_k_max 14
_diffrn_reflns_limit_k_min -14
_diffrn_reflns_limit_l_max 31
_diffrn_reflns_limit_l_min -31
_diffrn_reflns_number 20030
_diffrn_reflns_point_group_measured_fraction_full 0.998
_diffrn_reflns_point_group_measured_fraction_max 0.957
_diffrn_reflns_theta_full 67.684
_diffrn_reflns_theta_max 76.839
_diffrn_reflns_theta_min 3.502
_diffrn_source 'micro-focus sealed X-ray tube'
_diffrn_source_type 'PhotonJet (Cu) X-ray Source'
_exptl_absorpt_coefficient_mu 0.759
_exptl_absorpt_correction_T_max 1.000
_exptl_absorpt_correction_T_min 0.929
_exptl_absorpt_correction_type gaussian
_exptl_absorpt_process_details
;
CrysAlisPro 1.171.41.63a (Rigaku Oxford Diffraction, 2020)
Numerical absorption correction based on gaussian integration over
			a multifaceted crystal model
Empirical absorption correction using spherical harmonics,
 implemented in SCALE3 ABSPACK scaling algorithm.
;
_exptl_crystal_colour colourless
_exptl_crystal_colour_primary colourless
_exptl_crystal_density_diffrn 1.279
_exptl_crystal_description tabular
_exptl_crystal_F_000 1376
_exptl_crystal_recrystallization_method 'Re-crystallisation from solvent: Acetone'
_exptl_crystal_size_max 0.078
_exptl_crystal_size_mid 0.05
_exptl_crystal_size_min 0.023
_refine_diff_density_max 0.172
_refine_diff_density_min -0.139
_refine_diff_density_rms 0.026
_refine_ls_abs_structure_details
;
 Flack x determined using 2570 quotients [(I+)-(I-)]/[(I+)+(I-)]
 (Parsons, Flack and Wagner, Acta Cryst. B69 (2013) 249-259).
;
_refine_ls_abs_structure_Flack -0.10(7)
_refine_ls_extinction_coef 0.00104(14)
_refine_ls_extinction_expression Fc^*^=kFc[1+0.001xFc^2^\l^3^/sin(2\q)]^-1/4^
_refine_ls_extinction_method 'SHELXL-2017/1 (Sheldrick 2017)'
_refine_ls_goodness_of_fit_ref 1.046
_refine_ls_hydrogen_treatment mixed
_refine_ls_matrix_type full
_refine_ls_number_parameters 483
_refine_ls_number_reflns 6840
_refine_ls_number_restraints 0
_refine_ls_restrained_S_all 1.046
_refine_ls_R_factor_all 0.0342
_refine_ls_R_factor_gt 0.0305
_refine_ls_shift/su_max 0.001
_refine_ls_shift/su_mean 0.000
_refine_ls_structure_factor_coef Fsqd
_refine_ls_weighting_details 'w=1/[\s^2^(Fo^2^)+(0.0406P)^2^+0.2847P] where P=(Fo^2^+2Fc^2^)/3'
_refine_ls_weighting_scheme calc
_refine_ls_wR_factor_gt 0.0784
_refine_ls_wR_factor_ref 0.0818
_reflns_Friedel_coverage 0.753
_reflns_Friedel_fraction_full 0.996
_reflns_Friedel_fraction_max 0.937
_reflns_number_gt 6293
_reflns_number_total 6840
_reflns_threshold_expression 'I > 2\s(I)'
_cod_data_source_file d2nj03732g2.cif
_cod_data_source_block cx1883
_cod_depositor_comments 'Adding full bibliography for 7062048--7062052.cif.'
_cod_database_code 7062048
_shelx_shelxl_version_number 2017/1
_chemical_oxdiff_formula C10H16N2
_shelx_space_group_comment
;
The symmetry employed for this shelxl refinement is uniquely defined
by the following loop, which should always be used as a source of
symmetry information in preference to the above space-group names.
They are only intended as comments.
;
_shelx_estimated_absorpt_t_max 0.983
_shelx_estimated_absorpt_t_min 0.943
_diffrn_oxdiff_digest_frames
;
018dbf239d9c9616b99b772869885c03ff016402a1b
;
_reflns_odcompleteness_completeness 100.00
_reflns_odcompleteness_iscentric 1
_reflns_odcompleteness_theta 66.97
_olex2_refinement_description
;
1. Fixed Uiso
 At 1.2 times of:
  All C(H) groups, All C(H,H) groups
 At 1.5 times of:
  All C(H,H,H) groups
2. Others
 Sof(O1T)=Sof(C1T)=Sof(H1TA)=Sof(H1TB)=Sof(H1TC)=Sof(C2T)=Sof(C3T)=Sof(H3TA)=
 Sof(H3TB)=Sof(H3TC)=1-FVAR(1)
 Sof(O1S)=Sof(C1S)=Sof(H1SA)=Sof(H1SB)=Sof(H1SC)=Sof(C2S)=Sof(C3S)=Sof(H3SA)=
 Sof(H3SB)=Sof(H3SC)=FVAR(1)
3.a Ternary CH refined with riding coordinates:
 C2(H2), C3(H3)
3.b Secondary CH2 refined with riding coordinates:
 C19(H19A,H19B), C20(H20A,H20B), C27(H27A,H27B), C34(H34A,H34B)
3.c Aromatic/amide H refined with riding coordinates:
 C7(H7), C8(H8), C9(H9), C10(H10), C11(H11), C14(H14), C15(H15), C16(H16),
 C17(H17), C18(H18), C22(H22), C23(H23), C24(H24), C25(H25), C29(H29), C30(H30),
  C31(H31), C32(H32)
3.d Idealised Me refined as rotating group:
 C1S(H1SA,H1SB,H1SC), C1T(H1TA,H1TB,H1TC), C3S(H3SA,H3SB,H3SC), C3T(H3TA,H3TB,
 H3TC)
;
_olex2_date_sample_data_collection 2020-05-25
_olex2_date_sample_submission 2020-05-25
_olex2_diffrn_ambient_temperature_device 'Oxford Cryosystems'
_olex2_exptl_crystal_mounting_method 'The crystal was mounted on a glass fibre with Paratone oil'
_olex2_submission_original_sample_id cx1883
_olex2_submission_special_instructions 'No special instructions were received'
_oxdiff_exptl_absorpt_empirical_details
;
Empirical correction (ABSPACK) includes:
- Absorption correction using spherical harmonics
- Frame scaling
;
_oxdiff_exptl_absorpt_empirical_full_max 1.091
_oxdiff_exptl_absorpt_empirical_full_min 0.934

loop_
_space_group_symop_operation_xyz
'x, y, z'
'-x+1/2, -y, z+1/2'
'-x, y+1/2, -z+1/2'
'x+1/2, -y+1/2, -z'

loop_
_atom_site_label
_atom_site_type_symbol
_atom_site_fract_x
_atom_site_fract_y
_atom_site_fract_z
_atom_site_U_iso_or_equiv
_atom_site_adp_type
_atom_site_occupancy
_atom_site_site_symmetry_order
_atom_site_calc_flag
_atom_site_refinement_flags_posn
_atom_site_refinement_flags_adp
_atom_site_refinement_flags_occupancy
_atom_site_disorder_assembly
_atom_site_disorder_group
O1 O 0.67404(12) 0.69523(13) 0.64264(5) 0.0411(3) Uani 1 1 d . . . . .
O2 O 0.52102(12) 0.76296(13) 0.59750(5) 0.0429(3) Uani 1 1 d . . . . .
O3 O 0.65041(11) 0.76984(10) 0.50612(5) 0.0315(3) Uani 1 1 d . . . . .
O4 O 0.69148(19) 0.95343(14) 0.51473(8) 0.0679(5) Uani 1 1 d . . . . .
O5 O 0.89777(12) 0.71908(13) 0.48759(6) 0.0442(3) Uani 1 1 d . . . . .
H5 H 0.940(2) 0.719(2) 0.4578(12) 0.058(8) Uiso 1 1 d . . . . .
O6 O 0.83543(18) 0.54783(14) 0.46336(6) 0.0598(4) Uani 1 1 d . . . . .
O7 O 0.67155(11) 0.54876(11) 0.54077(5) 0.0351(3) Uani 1 1 d . . . . .
O8 O 0.77570(16) 0.41657(14) 0.58362(8) 0.0632(5) Uani 1 1 d . . . . .
C1 C 0.62612(16) 0.73461(15) 0.60149(7) 0.0321(4) Uani 1 1 d . . . . .
C2 C 0.71077(15) 0.74257(15) 0.55453(7) 0.0299(3) Uani 1 1 d . . . . .
H2 H 0.773329 0.799973 0.561917 0.036 Uiso 1 1 calc R . . . .
C3 C 0.76698(15) 0.62824(15) 0.54497(7) 0.0308(4) Uani 1 1 d . . . . .
H3 H 0.819384 0.607817 0.575391 0.037 Uiso 1 1 calc R . . . .
C4 C 0.83693(16) 0.62601(16) 0.49345(7) 0.0351(4) Uani 1 1 d . . . . .
C5 C 0.65476(18) 0.87630(17) 0.48862(8) 0.0398(4) Uani 1 1 d . . . . .
C6 C 0.60902(18) 0.88473(19) 0.43320(8) 0.0434(5) Uani 1 1 d . . . . .
C7 C 0.5723(2) 0.7906(2) 0.40518(9) 0.0546(6) Uani 1 1 d . . . . .
H7 H 0.575491 0.718319 0.421295 0.065 Uiso 1 1 calc R . . . .
C8 C 0.5311(3) 0.8015(3) 0.35369(10) 0.0696(7) Uani 1 1 d . . . . .
H8 H 0.504226 0.736957 0.334942 0.084 Uiso 1 1 calc R . . . .
C9 C 0.5289(3) 0.9057(3) 0.32970(11) 0.0704(8) Uani 1 1 d . . . . .
H9 H 0.502525 0.912933 0.294127 0.084 Uiso 1 1 calc R . . . .
C10 C 0.5647(3) 0.9982(3) 0.35719(15) 0.0889(12) Uani 1 1 d . . . . .
H10 H 0.562684 1.069967 0.340568 0.107 Uiso 1 1 calc R . . . .
C11 C 0.6044(3) 0.9895(3) 0.40934(13) 0.0757(9) Uani 1 1 d . . . . .
H11 H 0.628043 1.054910 0.428272 0.091 Uiso 1 1 calc R . . . .
C12 C 0.68778(18) 0.44500(16) 0.56072(8) 0.0374(4) Uani 1 1 d . . . . .
C13 C 0.58323(18) 0.37205(16) 0.55055(7) 0.0360(4) Uani 1 1 d . . . . .
C14 C 0.5961(2) 0.25577(17) 0.55780(9) 0.0453(5) Uani 1 1 d . . . . .
H14 H 0.669213 0.225988 0.569935 0.054 Uiso 1 1 calc R . . . .
C15 C 0.5026(2) 0.18421(18) 0.54731(9) 0.0523(6) Uani 1 1 d . . . . .
H15 H 0.511728 0.105179 0.551717 0.063 Uiso 1 1 calc R . . . .
C16 C 0.3957(2) 0.2277(2) 0.53042(9) 0.0516(5) Uani 1 1 d . . . . .
H16 H 0.331433 0.178423 0.523390 0.062 Uiso 1 1 calc R . . . .
C17 C 0.3819(2) 0.3430(2) 0.52368(9) 0.0477(5) Uani 1 1 d . . . . .
H17 H 0.308060 0.372541 0.512430 0.057 Uiso 1 1 calc R . . . .
C18 C 0.47581(19) 0.41507(17) 0.53336(8) 0.0400(4) Uani 1 1 d . . . . .
H18 H 0.466669 0.493908 0.528221 0.048 Uiso 1 1 calc R . . . .
N1 N 0.52170(15) 0.61126(13) 0.70735(6) 0.0360(3) Uani 1 1 d . . . . .
H1 H 0.585(3) 0.647(3) 0.6800(13) 0.079(10) Uiso 1 1 d . . . . .
N2 N 0.33043(18) 0.57376(15) 0.77746(7) 0.0466(4) Uani 1 1 d . . . . .
C19 C 0.45552(19) 0.71126(17) 0.72819(9) 0.0424(4) Uani 1 1 d . . . . .
H19A H 0.448057 0.768384 0.699795 0.051 Uiso 1 1 calc R . . . .
H19B H 0.500613 0.745432 0.757714 0.051 Uiso 1 1 calc R . . . .
C20 C 0.3335(2) 0.67874(18) 0.74760(10) 0.0498(5) Uani 1 1 d . . . . .
H20A H 0.302651 0.740105 0.770281 0.060 Uiso 1 1 calc R . . . .
H20B H 0.280268 0.671701 0.716660 0.060 Uiso 1 1 calc R . . . .
C21 C 0.31449(19) 0.47295(17) 0.74730(8) 0.0420(4) Uani 1 1 d . . . . .
C22 C 0.2426(2) 0.3898(2) 0.76897(9) 0.0507(5) Uani 1 1 d . . . . .
H22 H 0.207051 0.401695 0.802601 0.061 Uiso 1 1 calc R . . . .
C23 C 0.2223(2) 0.2904(2) 0.74231(11) 0.0555(6) Uani 1 1 d . . . . .
H23 H 0.173530 0.234032 0.757700 0.067 Uiso 1 1 calc R . . . .
C24 C 0.2726(2) 0.27262(19) 0.69341(10) 0.0530(5) Uani 1 1 d . . . . .
H24 H 0.257537 0.204713 0.674654 0.064 Uiso 1 1 calc R . . . .
C25 C 0.3454(2) 0.35417(19) 0.67166(9) 0.0467(5) Uani 1 1 d . . . . .
H25 H 0.380645 0.341240 0.638053 0.056 Uiso 1 1 calc R . . . .
C26 C 0.36778(18) 0.45490(17) 0.69820(8) 0.0400(4) Uani 1 1 d . . . . .
C27 C 0.4480(2) 0.53899(19) 0.67130(8) 0.0416(4) Uani 1 1 d . . . . .
H27A H 0.501810 0.497291 0.647367 0.050 Uiso 1 1 calc R . . . .
H27B H 0.398833 0.589083 0.649007 0.050 Uiso 1 1 calc R . . . .
C28 C 0.58774(19) 0.54719(16) 0.74785(7) 0.0379(4) Uani 1 1 d . . . . .
C29 C 0.6986(2) 0.50936(17) 0.73286(9) 0.0458(5) Uani 1 1 d . . . . .
H29 H 0.725318 0.519781 0.697522 0.055 Uiso 1 1 calc R . . . .
C30 C 0.7702(2) 0.4562(2) 0.76973(11) 0.0583(6) Uani 1 1 d . . . . .
H30 H 0.846425 0.430052 0.759839 0.070 Uiso 1 1 calc R . . . .
C31 C 0.7300(3) 0.4415(2) 0.82100(11) 0.0614(7) Uani 1 1 d . . . . .
H31 H 0.779706 0.407321 0.846723 0.074 Uiso 1 1 calc R . . . .
C32 C 0.6184(3) 0.47631(19) 0.83485(9) 0.0547(6) Uani 1 1 d . . . . .
H32 H 0.591140 0.463289 0.869922 0.066 Uiso 1 1 calc R . . . .
C33 C 0.5441(2) 0.53017(17) 0.79883(8) 0.0441(5) Uani 1 1 d . . . . .
C34 C 0.4218(2) 0.5652(2) 0.81782(8) 0.0522(6) Uani 1 1 d . . . . .
H34A H 0.395251 0.510214 0.844814 0.063 Uiso 1 1 calc R . . . .
H34B H 0.428789 0.639311 0.835586 0.063 Uiso 1 1 calc R . . . .
O1S O 0.4774(7) 0.5175(7) 0.3709(4) 0.164(4) Uani 0.679(6) 1 d . . P A 1
O1T O 0.4896(8) 0.4521(12) 0.3080(4) 0.130(5) Uani 0.321(6) 1 d . . P A 2
C1S C 0.5859(4) 0.3793(7) 0.40943(19) 0.096(2) Uani 0.679(6) 1 d . . P A 1
H1SA H 0.645475 0.345833 0.386047 0.144 Uiso 0.679(6) 1 calc GR . P A 1
H1SB H 0.556718 0.321894 0.434108 0.144 Uiso 0.679(6) 1 calc GR . P A 1
H1SC H 0.621341 0.441449 0.429439 0.144 Uiso 0.679(6) 1 calc GR . P A 1
C1T C 0.431(3) 0.312(3) 0.3509(14) 0.184(18) Uani 0.321(6) 1 d . . P A 2
H1TA H 0.346948 0.308834 0.360459 0.276 Uiso 0.321(6) 1 calc GR . P A 2
H1TB H 0.477622 0.274892 0.378691 0.276 Uiso 0.321(6) 1 calc GR . P A 2
H1TC H 0.443025 0.272305 0.317221 0.276 Uiso 0.321(6) 1 calc GR . P A 2
C2S C 0.4900(6) 0.4209(7) 0.3784(4) 0.092(2) Uani 0.679(6) 1 d . . P A 1
C2T C 0.4607(18) 0.4059(18) 0.3467(7) 0.101(5) Uani 0.321(6) 1 d . . P A 2
C3S C 0.4126(13) 0.3292(13) 0.3536(7) 0.238(12) Uani 0.679(6) 1 d . . P A 1
H3SA H 0.378642 0.357194 0.320363 0.357 Uiso 0.679(6) 1 calc GR . P A 1
H3SB H 0.348741 0.309414 0.378124 0.357 Uiso 0.679(6) 1 calc GR . P A 1
H3SC H 0.460710 0.262294 0.346360 0.357 Uiso 0.679(6) 1 calc GR . P A 1
C3T C 0.415(2) 0.498(3) 0.3894(7) 0.140(9) Uani 0.321(6) 1 d . . P A 2
H3TA H 0.334157 0.478271 0.400576 0.210 Uiso 0.321(6) 1 calc GR . P A 2
H3TB H 0.414653 0.572713 0.373256 0.210 Uiso 0.321(6) 1 calc GR . P A 2
H3TC H 0.467015 0.497414 0.420332 0.210 Uiso 0.321(6) 1 calc GR . P A 2

loop_
_atom_site_aniso_label
_atom_site_aniso_U_11
_atom_site_aniso_U_22
_atom_site_aniso_U_33
_atom_site_aniso_U_23
_atom_site_aniso_U_13
_atom_site_aniso_U_12
O1 0.0394(7) 0.0557(8) 0.0282(6) 0.0056(6) -0.0018(5) 0.0014(6)
O2 0.0370(7) 0.0589(9) 0.0328(7) 0.0033(6) 0.0023(5) 0.0102(7)
O3 0.0342(6) 0.0310(6) 0.0292(6) 0.0049(5) -0.0019(5) -0.0004(5)
O4 0.0992(14) 0.0343(8) 0.0701(11) 0.0098(8) -0.0294(11) -0.0122(9)
O5 0.0376(7) 0.0561(9) 0.0388(7) -0.0034(6) 0.0093(6) -0.0112(6)
O6 0.0905(12) 0.0409(8) 0.0480(8) -0.0058(7) 0.0223(9) 0.0007(8)
O7 0.0356(6) 0.0294(6) 0.0404(7) 0.0045(5) -0.0031(6) -0.0023(5)
O8 0.0553(9) 0.0432(9) 0.0911(13) 0.0230(9) -0.0241(9) -0.0020(7)
C1 0.0354(9) 0.0321(9) 0.0288(8) -0.0016(7) -0.0012(7) -0.0003(7)
C2 0.0313(8) 0.0314(8) 0.0271(8) 0.0024(7) -0.0022(7) -0.0010(7)
C3 0.0287(8) 0.0328(9) 0.0308(8) 0.0025(7) -0.0012(7) -0.0014(7)
C4 0.0354(9) 0.0376(9) 0.0322(8) 0.0030(7) -0.0001(8) 0.0058(8)
C5 0.0416(10) 0.0361(10) 0.0417(10) 0.0093(8) -0.0013(9) -0.0032(8)
C6 0.0372(10) 0.0500(12) 0.0428(10) 0.0161(9) 0.0021(8) -0.0006(9)
C7 0.0683(15) 0.0560(14) 0.0394(11) 0.0031(10) -0.0038(10) 0.0143(12)
C8 0.0837(19) 0.0814(19) 0.0438(12) 0.0005(13) -0.0119(13) 0.0176(16)
C9 0.0593(15) 0.108(2) 0.0438(13) 0.0253(14) -0.0052(12) 0.0057(16)
C10 0.083(2) 0.095(2) 0.089(2) 0.064(2) -0.0236(18) -0.0176(18)
C11 0.085(2) 0.0650(17) 0.0774(19) 0.0376(15) -0.0295(16) -0.0228(15)
C12 0.0438(10) 0.0320(9) 0.0364(9) 0.0040(7) 0.0013(8) 0.0016(8)
C13 0.0461(10) 0.0307(9) 0.0313(9) 0.0012(7) 0.0033(8) -0.0011(8)
C14 0.0573(12) 0.0333(10) 0.0452(11) 0.0045(8) -0.0005(10) 0.0014(9)
C15 0.0755(16) 0.0318(10) 0.0496(12) -0.0001(9) 0.0012(11) -0.0090(10)
C16 0.0626(13) 0.0462(12) 0.0461(11) -0.0056(9) -0.0025(10) -0.0174(11)
C17 0.0479(11) 0.0509(12) 0.0444(11) -0.0033(9) -0.0033(9) -0.0064(10)
C18 0.0474(10) 0.0336(9) 0.0391(10) -0.0008(8) 0.0021(9) -0.0008(8)
N1 0.0451(9) 0.0342(8) 0.0286(7) 0.0023(6) 0.0002(7) 0.0014(7)
N2 0.0576(11) 0.0404(9) 0.0417(9) -0.0005(7) 0.0122(9) -0.0019(8)
C19 0.0526(12) 0.0324(9) 0.0423(10) 0.0014(8) 0.0035(9) 0.0040(9)
C20 0.0546(13) 0.0384(11) 0.0565(12) 0.0002(9) 0.0106(11) 0.0039(10)
C21 0.0465(11) 0.0392(10) 0.0403(10) 0.0031(8) 0.0005(9) 0.0004(9)
C22 0.0533(13) 0.0481(12) 0.0506(12) 0.0077(10) 0.0045(10) -0.0034(10)
C23 0.0521(13) 0.0442(12) 0.0702(15) 0.0139(11) -0.0036(11) -0.0052(10)
C24 0.0572(13) 0.0377(11) 0.0642(14) 0.0009(10) -0.0150(11) -0.0050(10)
C25 0.0550(12) 0.0436(11) 0.0414(10) -0.0009(8) -0.0082(10) 0.0012(10)
C26 0.0444(11) 0.0397(10) 0.0359(9) 0.0036(8) -0.0050(8) 0.0023(8)
C27 0.0501(11) 0.0456(11) 0.0291(9) -0.0005(8) -0.0032(8) -0.0020(9)
C28 0.0522(11) 0.0302(9) 0.0311(9) 0.0011(7) -0.0075(8) -0.0019(8)
C29 0.0540(12) 0.0357(10) 0.0478(11) 0.0004(8) -0.0069(10) 0.0008(9)
C30 0.0584(14) 0.0392(11) 0.0774(17) 0.0051(11) -0.0214(13) 0.0028(10)
C31 0.0823(19) 0.0412(12) 0.0606(15) 0.0130(10) -0.0324(14) -0.0083(12)
C32 0.0875(19) 0.0399(11) 0.0366(10) 0.0080(9) -0.0183(11) -0.0132(12)
C33 0.0683(14) 0.0326(9) 0.0312(9) 0.0001(7) -0.0060(9) -0.0086(9)
C34 0.0771(16) 0.0484(12) 0.0311(10) -0.0025(9) 0.0090(10) -0.0103(11)
O1S 0.136(6) 0.109(4) 0.245(12) 0.049(6) -0.065(6) -0.031(4)
O1T 0.079(5) 0.227(13) 0.083(6) 0.026(7) 0.016(4) -0.034(7)
C1S 0.069(3) 0.168(6) 0.052(2) 0.006(3) 0.011(2) -0.001(3)
C1T 0.125(18) 0.15(2) 0.27(4) -0.13(3) 0.02(2) 0.033(17)
C2S 0.071(4) 0.102(5) 0.102(5) 0.042(4) -0.012(4) -0.024(3)
C2T 0.097(11) 0.136(15) 0.071(8) 0.002(9) 0.032(9) -0.007(10)
C3S 0.175(11) 0.205(14) 0.33(2) 0.163(15) -0.179(14) -0.109(10)
C3T 0.17(2) 0.19(3) 0.066(8) -0.008(11) -0.007(11) 0.02(2)

loop_
_atom_type_symbol
_atom_type_description
_atom_type_scat_dispersion_real
_atom_type_scat_dispersion_imag
_atom_type_scat_source
C C 0.0181 0.0091 'International Tables Vol C Tables 4.2.6.8 and 6.1.1.4'
H H 0.0000 0.0000 'International Tables Vol C Tables 4.2.6.8 and 6.1.1.4'
N N 0.0311 0.0180 'International Tables Vol C Tables 4.2.6.8 and 6.1.1.4'
O O 0.0492 0.0322 'International Tables Vol C Tables 4.2.6.8 and 6.1.1.4'

loop_
_exptl_crystal_face_index_h
_exptl_crystal_face_index_k
_exptl_crystal_face_index_l
_exptl_crystal_face_perp_dist
1 0 0 0.0249
-1 0 0 0.0249
0 -1 0 0.0403
0 1 0 0.0374
0 0 1 0.0117
0 0 -1 0.0117

loop_
_geom_angle_atom_site_label_1
_geom_angle_atom_site_label_2
_geom_angle_atom_site_label_3
_geom_angle
_geom_angle_site_symmetry_1
_geom_angle_site_symmetry_3
_geom_angle_publ_flag
C5 O3 C2 118.39(14) . . ?
C4 O5 H5 111.9(19) . . ?
C12 O7 C3 118.10(14) . . ?
O1 C1 C2 113.09(15) . . ?
O2 C1 O1 125.44(17) . . ?
O2 C1 C2 121.46(15) . . ?
O3 C2 C1 112.07(14) . . ?
O3 C2 H2 110.0 . . ?
O3 C2 C3 105.39(13) . . ?
C1 C2 H2 110.0 . . ?
C3 C2 C1 109.34(14) . . ?
C3 C2 H2 110.0 . . ?
O7 C3 C2 106.44(13) . . ?
O7 C3 H3 110.1 . . ?
O7 C3 C4 108.44(14) . . ?
C2 C3 H3 110.1 . . ?
C2 C3 C4 111.68(15) . . ?
C4 C3 H3 110.1 . . ?
O5 C4 C3 110.80(16) . . ?
O6 C4 O5 126.03(18) . . ?
O6 C4 C3 123.16(18) . . ?
O3 C5 C6 111.04(17) . . ?
O4 C5 O3 123.37(18) . . ?
O4 C5 C6 125.59(19) . . ?
C7 C6 C5 121.84(19) . . ?
C11 C6 C5 118.7(2) . . ?
C11 C6 C7 119.4(2) . . ?
C6 C7 H7 119.9 . . ?
C6 C7 C8 120.3(2) . . ?
C8 C7 H7 119.9 . . ?
C7 C8 H8 119.9 . . ?
C9 C8 C7 120.1(3) . . ?
C9 C8 H8 119.9 . . ?
C8 C9 H9 120.2 . . ?
C10 C9 C8 119.7(3) . . ?
C10 C9 H9 120.2 . . ?
C9 C10 H10 119.4 . . ?
C9 C10 C11 121.2(3) . . ?
C11 C10 H10 119.4 . . ?
C6 C11 C10 119.3(3) . . ?
C6 C11 H11 120.3 . . ?
C10 C11 H11 120.3 . . ?
O7 C12 C13 111.09(16) . . ?
O8 C12 O7 123.52(19) . . ?
O8 C12 C13 125.39(18) . . ?
C14 C13 C12 117.89(18) . . ?
C18 C13 C12 122.43(17) . . ?
C18 C13 C14 119.67(19) . . ?
C13 C14 H14 120.0 . . ?
C15 C14 C13 120.0(2) . . ?
C15 C14 H14 120.0 . . ?
C14 C15 H15 120.0 . . ?
C16 C15 C14 120.0(2) . . ?
C16 C15 H15 120.0 . . ?
C15 C16 H16 119.9 . . ?
C15 C16 C17 120.3(2) . . ?
C17 C16 H16 119.9 . . ?
C16 C17 H17 120.0 . . ?
C18 C17 C16 120.1(2) . . ?
C18 C17 H17 120.0 . . ?
C13 C18 H18 120.0 . . ?
C17 C18 C13 119.98(19) . . ?
C17 C18 H18 120.0 . . ?
C19 N1 H1 103.9(18) . . ?
C19 N1 C27 112.77(17) . . ?
C27 N1 H1 101.9(18) . . ?
C28 N1 H1 108.2(18) . . ?
C28 N1 C19 114.69(15) . . ?
C28 N1 C27 113.96(15) . . ?
C21 N2 C20 116.32(18) . . ?
C21 N2 C34 113.85(18) . . ?
C34 N2 C20 113.88(19) . . ?
N1 C19 H19A 109.3 . . ?
N1 C19 H19B 109.3 . . ?
N1 C19 C20 111.55(17) . . ?
H19A C19 H19B 108.0 . . ?
C20 C19 H19A 109.3 . . ?
C20 C19 H19B 109.3 . . ?
N2 C20 C19 114.03(19) . . ?
N2 C20 H20A 108.7 . . ?
N2 C20 H20B 108.7 . . ?
C19 C20 H20A 108.7 . . ?
C19 C20 H20B 108.7 . . ?
H20A C20 H20B 107.6 . . ?
C22 C21 N2 117.28(19) . . ?
C22 C21 C26 119.5(2) . . ?
C26 C21 N2 123.17(19) . . ?
C21 C22 H22 119.6 . . ?
C23 C22 C21 120.9(2) . . ?
C23 C22 H22 119.6 . . ?
C22 C23 H23 120.0 . . ?
C24 C23 C22 120.0(2) . . ?
C24 C23 H23 120.0 . . ?
C23 C24 H24 120.2 . . ?
C23 C24 C25 119.7(2) . . ?
C25 C24 H24 120.2 . . ?
C24 C25 H25 119.4 . . ?
C24 C25 C26 121.2(2) . . ?
C26 C25 H25 119.4 . . ?
C21 C26 C27 123.91(19) . . ?
C25 C26 C21 118.7(2) . . ?
C25 C26 C27 117.39(19) . . ?
N1 C27 C26 116.01(16) . . ?
N1 C27 H27A 108.3 . . ?
N1 C27 H27B 108.3 . . ?
C26 C27 H27A 108.3 . . ?
C26 C27 H27B 108.3 . . ?
H27A C27 H27B 107.4 . . ?
C29 C28 N1 115.86(18) . . ?
C29 C28 C33 121.8(2) . . ?
C33 C28 N1 122.31(19) . . ?
C28 C29 H29 120.2 . . ?
C28 C29 C30 119.6(2) . . ?
C30 C29 H29 120.2 . . ?
C29 C30 H30 120.2 . . ?
C31 C30 C29 119.5(3) . . ?
C31 C30 H30 120.2 . . ?
C30 C31 H31 119.9 . . ?
C32 C31 C30 120.2(2) . . ?
C32 C31 H31 119.9 . . ?
C31 C32 H32 119.1 . . ?
C31 C32 C33 121.8(2) . . ?
C33 C32 H32 119.1 . . ?
C28 C33 C32 117.1(2) . . ?
C28 C33 C34 125.0(2) . . ?
C32 C33 C34 117.9(2) . . ?
N2 C34 C33 116.39(17) . . ?
N2 C34 H34A 108.2 . . ?
N2 C34 H34B 108.2 . . ?
C33 C34 H34A 108.2 . . ?
C33 C34 H34B 108.2 . . ?
H34A C34 H34B 107.3 . . ?
H1SA C1S H1SB 109.5 . . ?
H1SA C1S H1SC 109.5 . . ?
H1SB C1S H1SC 109.5 . . ?
C2S C1S H1SA 109.5 . . ?
C2S C1S H1SB 109.5 . . ?
C2S C1S H1SC 109.5 . . ?
H1TA C1T H1TB 109.5 . . ?
H1TA C1T H1TC 109.5 . . ?
H1TB C1T H1TC 109.5 . . ?
C2T C1T H1TA 109.5 . . ?
C2T C1T H1TB 109.5 . . ?
C2T C1T H1TC 109.5 . . ?
O1S C2S C1S 121.4(8) . . ?
O1S C2S C3S 124.1(8) . . ?
C1S C2S C3S 114.4(8) . . ?
O1T C2T C1T 127(2) . . ?
O1T C2T C3T 109.4(19) . . ?
C1T C2T C3T 119(2) . . ?
C2S C3S H3SA 109.5 . . ?
C2S C3S H3SB 109.5 . . ?
C2S C3S H3SC 109.5 . . ?
H3SA C3S H3SB 109.5 . . ?
H3SA C3S H3SC 109.5 . . ?
H3SB C3S H3SC 109.5 . . ?
C2T C3T H3TA 109.5 . . ?
C2T C3T H3TB 109.5 . . ?
C2T C3T H3TC 109.5 . . ?
H3TA C3T H3TB 109.5 . . ?
H3TA C3T H3TC 109.5 . . ?
H3TB C3T H3TC 109.5 . . ?

loop_
_geom_bond_atom_site_label_1
_geom_bond_atom_site_label_2
_geom_bond_distance
_geom_bond_site_symmetry_2
_geom_bond_publ_flag
O1 C1 1.261(2) . ?
O2 C1 1.240(2) . ?
O3 C2 1.437(2) . ?
O3 C5 1.339(2) . ?
O4 C5 1.202(3) . ?
O5 H5 0.89(3) . ?
O5 C4 1.310(2) . ?
O6 C4 1.199(2) . ?
O7 C3 1.438(2) . ?
O7 C12 1.343(2) . ?
O8 C12 1.199(3) . ?
C1 C2 1.527(2) . ?
C2 H2 1.0000 . ?
C2 C3 1.518(3) . ?
C3 H3 1.0000 . ?
C3 C4 1.522(2) . ?
C5 C6 1.495(3) . ?
C6 C7 1.386(4) . ?
C6 C11 1.382(3) . ?
C7 H7 0.9500 . ?
C7 C8 1.387(3) . ?
C8 H8 0.9500 . ?
C8 C9 1.377(5) . ?
C9 H9 0.9500 . ?
C9 C10 1.360(5) . ?
C10 H10 0.9500 . ?
C10 C11 1.394(5) . ?
C11 H11 0.9500 . ?
C12 C13 1.488(3) . ?
C13 C14 1.399(3) . ?
C13 C18 1.388(3) . ?
C14 H14 0.9500 . ?
C14 C15 1.383(3) . ?
C15 H15 0.9500 . ?
C15 C16 1.382(4) . ?
C16 H16 0.9500 . ?
C16 C17 1.387(3) . ?
C17 H17 0.9500 . ?
C17 C18 1.386(3) . ?
C18 H18 0.9500 . ?
N1 H1 1.08(4) . ?
N1 C19 1.498(3) . ?
N1 C27 1.503(3) . ?
N1 C28 1.477(2) . ?
N2 C20 1.456(3) . ?
N2 C21 1.429(3) . ?
N2 C34 1.455(3) . ?
C19 H19A 0.9900 . ?
C19 H19B 0.9900 . ?
C19 C20 1.515(3) . ?
C20 H20A 0.9900 . ?
C20 H20B 0.9900 . ?
C21 C22 1.391(3) . ?
C21 C26 1.395(3) . ?
C22 H22 0.9500 . ?
C22 C23 1.377(4) . ?
C23 H23 0.9500 . ?
C23 C24 1.375(4) . ?
C24 H24 0.9500 . ?
C24 C25 1.384(3) . ?
C25 H25 0.9500 . ?
C25 C26 1.393(3) . ?
C26 C27 1.511(3) . ?
C27 H27A 0.9900 . ?
C27 H27B 0.9900 . ?
C28 C29 1.385(3) . ?
C28 C33 1.393(3) . ?
C29 H29 0.9500 . ?
C29 C30 1.386(3) . ?
C30 H30 0.9500 . ?
C30 C31 1.383(4) . ?
C31 H31 0.9500 . ?
C31 C32 1.374(4) . ?
C32 H32 0.9500 . ?
C32 C33 1.393(3) . ?
C33 C34 1.523(4) . ?
C34 H34A 0.9900 . ?
C34 H34B 0.9900 . ?
O1S C2S 1.170(11) . ?
O1T C2T 1.167(17) . ?
C1S H1SA 0.9800 . ?
C1S H1SB 0.9800 . ?
C1S H1SC 0.9800 . ?
C1S C2S 1.426(8) . ?
C1T H1TA 0.9800 . ?
C1T H1TB 0.9800 . ?
C1T H1TC 0.9800 . ?
C1T C2T 1.17(4) . ?
C2S C3S 1.532(16) . ?
C2T C3T 1.62(3) . ?
C3S H3SA 0.9800 . ?
C3S H3SB 0.9800 . ?
C3S H3SC 0.9800 . ?
C3T H3TA 0.9800 . ?
C3T H3TB 0.9800 . ?
C3T H3TC 0.9800 . ?

loop_
_geom_hbond_atom_site_label_D
_geom_hbond_atom_site_label_H
_geom_hbond_atom_site_label_A
_geom_hbond_distance_DH
_geom_hbond_distance_HA
_geom_hbond_distance_DA
_geom_hbond_angle_DHA
_geom_hbond_site_symmetry_A
_geom_hbond_publ_flag
N1 H1 O1 1.08(4) 1.49(3) 2.575(2) 179(3) . yes

loop_
_geom_torsion_atom_site_label_1
_geom_torsion_atom_site_label_2
_geom_torsion_atom_site_label_3
_geom_torsion_atom_site_label_4
_geom_torsion
_geom_torsion_site_symmetry_1
_geom_torsion_site_symmetry_2
_geom_torsion_site_symmetry_3
_geom_torsion_site_symmetry_4
_geom_torsion_publ_flag
O1 C1 C2 O3 170.46(15) . . . . ?
O1 C1 C2 C3 54.0(2) . . . . ?
O2 C1 C2 O3 -8.3(2) . . . . ?
O2 C1 C2 C3 -124.74(18) . . . . ?
O3 C2 C3 O7 -67.95(16) . . . . ?
O3 C2 C3 C4 50.23(18) . . . . ?
O3 C5 C6 C7 -2.2(3) . . . . ?
O3 C5 C6 C11 178.4(2) . . . . ?
O4 C5 C6 C7 177.5(2) . . . . ?
O4 C5 C6 C11 -1.9(4) . . . . ?
O7 C3 C4 O5 158.89(15) . . . . ?
O7 C3 C4 O6 -21.7(3) . . . . ?
O7 C12 C13 C14 165.68(17) . . . . ?
O7 C12 C13 C18 -13.0(3) . . . . ?
O8 C12 C13 C14 -14.4(3) . . . . ?
O8 C12 C13 C18 166.9(2) . . . . ?
C1 C2 C3 O7 52.69(17) . . . . ?
C1 C2 C3 C4 170.87(14) . . . . ?
C2 O3 C5 O4 -11.1(3) . . . . ?
C2 O3 C5 C6 168.57(15) . . . . ?
C2 C3 C4 O5 41.9(2) . . . . ?
C2 C3 C4 O6 -138.7(2) . . . . ?
C3 O7 C12 O8 3.0(3) . . . . ?
C3 O7 C12 C13 -177.00(15) . . . . ?
C5 O3 C2 C1 101.23(18) . . . . ?
C5 O3 C2 C3 -139.94(16) . . . . ?
C5 C6 C7 C8 -179.6(2) . . . . ?
C5 C6 C11 C10 178.4(3) . . . . ?
C6 C7 C8 C9 1.5(4) . . . . ?
C7 C6 C11 C10 -1.0(5) . . . . ?
C7 C8 C9 C10 -1.6(5) . . . . ?
C8 C9 C10 C11 0.4(5) . . . . ?
C9 C10 C11 C6 1.0(5) . . . . ?
C11 C6 C7 C8 -0.2(4) . . . . ?
C12 O7 C3 C2 -143.95(15) . . . . ?
C12 O7 C3 C4 95.76(18) . . . . ?
C12 C13 C14 C15 -178.05(19) . . . . ?
C12 C13 C18 C17 178.95(19) . . . . ?
C13 C14 C15 C16 -1.0(3) . . . . ?
C14 C13 C18 C17 0.3(3) . . . . ?
C14 C15 C16 C17 0.3(4) . . . . ?
C15 C16 C17 C18 0.7(4) . . . . ?
C16 C17 C18 C13 -0.9(3) . . . . ?
C18 C13 C14 C15 0.7(3) . . . . ?
N1 C19 C20 N2 41.8(3) . . . . ?
N1 C28 C29 C30 175.0(2) . . . . ?
N1 C28 C33 C32 -174.93(18) . . . . ?
N1 C28 C33 C34 5.4(3) . . . . ?
N2 C21 C22 C23 179.7(2) . . . . ?
N2 C21 C26 C25 -179.2(2) . . . . ?
N2 C21 C26 C27 0.0(3) . . . . ?
C19 N1 C27 C26 -82.7(2) . . . . ?
C19 N1 C28 C29 -139.65(18) . . . . ?
C19 N1 C28 C33 37.4(3) . . . . ?
C20 N2 C21 C22 -141.2(2) . . . . ?
C20 N2 C21 C26 39.2(3) . . . . ?
C20 N2 C34 C33 -80.8(2) . . . . ?
C21 N2 C20 C19 -88.3(3) . . . . ?
C21 N2 C34 C33 55.7(2) . . . . ?
C21 C22 C23 C24 -0.5(4) . . . . ?
C21 C26 C27 N1 32.3(3) . . . . ?
C22 C21 C26 C25 1.2(3) . . . . ?
C22 C21 C26 C27 -179.5(2) . . . . ?
C22 C23 C24 C25 1.2(4) . . . . ?
C23 C24 C25 C26 -0.7(4) . . . . ?
C24 C25 C26 C21 -0.5(3) . . . . ?
C24 C25 C26 C27 -179.9(2) . . . . ?
C25 C26 C27 N1 -148.42(19) . . . . ?
C26 C21 C22 C23 -0.7(3) . . . . ?
C27 N1 C19 C20 45.9(2) . . . . ?
C27 N1 C28 C29 88.3(2) . . . . ?
C27 N1 C28 C33 -94.7(2) . . . . ?
C28 N1 C19 C20 -86.8(2) . . . . ?
C28 N1 C27 C26 50.3(2) . . . . ?
C28 C29 C30 C31 0.1(3) . . . . ?
C28 C33 C34 N2 26.0(3) . . . . ?
C29 C28 C33 C32 2.0(3) . . . . ?
C29 C28 C33 C34 -177.6(2) . . . . ?
C29 C30 C31 C32 2.0(4) . . . . ?
C30 C31 C32 C33 -2.1(4) . . . . ?
C31 C32 C33 C28 0.2(3) . . . . ?
C31 C32 C33 C34 179.8(2) . . . . ?
C32 C33 C34 N2 -153.7(2) . . . . ?
C33 C28 C29 C30 -2.1(3) . . . . ?
C34 N2 C20 C19 47.1(3) . . . . ?
C34 N2 C21 C22 83.3(2) . . . . ?
C34 N2 C21 C26 -96.2(2) . . . . ?

loop_
_exptl_oxdiff_crystal_face_indexfrac_h
_exptl_oxdiff_crystal_face_indexfrac_k
_exptl_oxdiff_crystal_face_indexfrac_l
_exptl_oxdiff_crystal_face_x
_exptl_oxdiff_crystal_face_y
_exptl_oxdiff_crystal_face_z
1.0000 -0.0000 -0.0000 0.0029 0.0633 0.1205
-1.0000 0.0000 0.0000 -0.0029 -0.0633 -0.1205
0.0000 -1.0000 -0.0000 -0.0275 -0.1121 0.0595
-0.0000 1.0000 0.0000 0.0275 0.1121 -0.0595
0.0000 0.0000 1.0000 -0.0596 0.0121 -0.0049
-0.0000 -0.0000 -1.0000 0.0596 -0.0121 0.0049
